data_1504454
loop_
_publ_author_name
'Chai, Xing Yun'
'Song, Yue Lin'
'Xu, Zheng Ren'
'Shi, Hai Ming'
'Bai, Chang Cai'
'Bi, Dan'
'Wen, Jing'
'Li, Fei Fei'
'Tu, Peng Fei'

_publ_section_title
;
 Itosides J-N from Itoa orientalis and structure - anti-COX-2 activity
 relationship of phenolic glycosides.
;
_journal_issue 5
_journal_name_full 'Journal of natural products'
_journal_page_first 814
_journal_page_last 819
_journal_paper_doi 10.1021/np800014s
_journal_volume 71
_journal_year 2008
_chemical_absolute_configuration unk
_chemical_formula_moiety 'C12 H20 O8'
_chemical_formula_sum 'C12 H20 O8'
_chemical_formula_weight 292.28
_chemical_name_systematic
; 
 4-(4,6-dihydroxy-2-cyclohexenyl)oxy-
6-(hydroxymethyl)cyclohexane-1,2,3-triol 
;
_space_group_IT_number 4
_symmetry_cell_setting monoclinic
_symmetry_space_group_name_Hall 'P 2yb'
_symmetry_space_group_name_H-M 'P 1 21 1'
_atom_sites_solution_hydrogens geom
_atom_sites_solution_primary direct
_atom_sites_solution_secondary difmap
_audit_creation_method SHELXL-97
_cell_angle_alpha 90.00
_cell_angle_beta 92.81(1)
_cell_angle_gamma 90.00
_cell_formula_units_Z 2
_cell_length_a 4.899(1)
_cell_length_b 14.244(1)
_cell_length_c 10.241(1)
_cell_measurement_reflns_used 1311
_cell_measurement_temperature 295(2)
_cell_measurement_theta_max 25.49
_cell_measurement_theta_min 2.45
_cell_volume 713.77(17)
_computing_cell_refinement 'SCALE(Otwinowski & Minor,1996)'
_computing_data_collection 'DENZO(Otwinowski & Minor,1996)'
_computing_data_reduction 'SCALE(Otwinowski & Minor,1996)'
_computing_molecular_graphics 'ORTEPII(Johnson,1976) and PLUTON(Spek,1990)'
_computing_publication_material 'SHELXL97(Sheldrick, 1997)'
_computing_structure_refinement 'SHELXL-97 (Sheldrick, 1997)'
_computing_structure_solution 'SHELXS-97 (Sheldrick, 1990)'
_diffrn_ambient_temperature 295(2)
_diffrn_detector_area_resol_mean 0
_diffrn_measured_fraction_theta_full 0.951
_diffrn_measured_fraction_theta_max 0.951
_diffrn_measurement_device_type 'MAC DIP 2030K'
_diffrn_measurement_method \w
_diffrn_radiation_monochromator graphite
_diffrn_radiation_source 'rotate anode'
_diffrn_radiation_type MoK\a
_diffrn_radiation_wavelength 0.71073
_diffrn_reflns_av_R_equivalents 0.0000
_diffrn_reflns_av_sigmaI/netI 0.0170
_diffrn_reflns_limit_h_max 5
_diffrn_reflns_limit_h_min 0
_diffrn_reflns_limit_k_max 17
_diffrn_reflns_limit_k_min 0
_diffrn_reflns_limit_l_max 12
_diffrn_reflns_limit_l_min -12
_diffrn_reflns_number 1311
_diffrn_reflns_theta_full 25.49
_diffrn_reflns_theta_max 25.49
_diffrn_reflns_theta_min 2.45
_diffrn_standards_decay_% 0
_diffrn_standards_interval_count 0
_diffrn_standards_interval_time 0
_diffrn_standards_number 0
_exptl_absorpt_coefficient_mu 0.115
_exptl_absorpt_correction_type none
_exptl_crystal_colour colourless
_exptl_crystal_density_diffrn 1.360
_exptl_crystal_density_method 'not measured'
_exptl_crystal_description prism
_exptl_crystal_F_000 312
_exptl_crystal_size_max 0.50
_exptl_crystal_size_mid 0.40
_exptl_crystal_size_min 0.15
_refine_diff_density_max 0.305
_refine_diff_density_min -0.213
_refine_diff_density_rms 0.047
_refine_ls_extinction_coef 0.14(3)
_refine_ls_extinction_expression Fc^*^=kFc[1+0.001xFc^2^\l^3^/sin(2\q)]^-1/4^
_refine_ls_extinction_method SHELXL
_refine_ls_goodness_of_fit_ref 1.064
_refine_ls_hydrogen_treatment constr
_refine_ls_matrix_type full
_refine_ls_number_parameters 188
_refine_ls_number_reflns 1311
_refine_ls_number_restraints 1
_refine_ls_restrained_S_all 1.063
_refine_ls_R_factor_all 0.0411
_refine_ls_R_factor_gt 0.0402
_refine_ls_shift/su_max 0.000
_refine_ls_shift/su_mean 0.000
_refine_ls_structure_factor_coef Fsqd
_refine_ls_weighting_details 'calc w=1/[\s^2^(Fo^2^)+(0.0921P)^2^+0.0396P] where P=(Fo^2^+2Fc^2^)/3'
_refine_ls_weighting_scheme calc
_refine_ls_wR_factor_gt 0.1077
_refine_ls_wR_factor_ref 0.1097
_reflns_number_gt 1279
_reflns_number_total 1311
_reflns_threshold_expression >2sigma(I)
_cod_data_source_file np800014s-file001.cif
_cod_data_source_block d4836
_cod_original_sg_symbol_H-M 'P 21'
_cod_database_code 1504454

loop_
_symmetry_equiv_pos_as_xyz
'x, y, z'
'-x, y+1/2, -z'

loop_
_atom_site_label
_atom_site_type_symbol
_atom_site_fract_x
_atom_site_fract_y
_atom_site_fract_z
_atom_site_U_iso_or_equiv
_atom_site_adp_type
_atom_site_occupancy
_atom_site_symmetry_multiplicity
_atom_site_calc_flag
_atom_site_refinement_flags
O1 O 0.7171(4) 0.11446(14) 0.77281(18) 0.0411(4) Uani 1 1 d .
O2 O 0.9039(5) -0.2005(2) 1.0797(2) 0.0629(7) Uani 1 1 d .
H2A H 0.7439 -0.2064 1.0982 0.16(3) Uiso 1 1 calc R
O3 O 0.9384(5) -0.06146(14) 0.72172(18) 0.0495(5) Uani 1 1 d .
H3A H 0.9360 -0.0250 0.6597 0.107(19) Uiso 1 1 calc R
C1 C 0.6566(6) 0.0360(2) 0.8564(2) 0.0437(6) Uani 1 1 d .
H1A H 0.4686 0.0421 0.8840 0.052 Uiso 1 1 calc R
C2 C 0.8493(9) 0.0411(3) 0.9752(3) 0.0622(9) Uani 1 1 d .
H2B H 0.8900 0.0996 1.0116 0.075 Uiso 1 1 calc R
C3 C 0.9634(9) -0.0348(3) 1.0301(3) 0.0654(9) Uani 1 1 d .
H3B H 1.0753 -0.0270 1.1053 0.078 Uiso 1 1 calc R
C4 C 0.9221(6) -0.1316(2) 0.9777(3) 0.0491(7) Uani 1 1 d .
H4A H 1.0847 -0.1471 0.9300 0.059 Uiso 1 1 calc R
C5 C 0.6797(6) -0.1374(2) 0.8803(3) 0.0491(7) Uani 1 1 d .
H5A H 0.5117 -0.1354 0.9266 0.059 Uiso 1 1 calc R
H5B H 0.6849 -0.1965 0.8335 0.059 Uiso 1 1 calc R
C6 C 0.6835(6) -0.0566(2) 0.7836(2) 0.0439(6) Uani 1 1 d .
H6A H 0.5322 -0.0633 0.7180 0.053 Uiso 1 1 calc R
O1' O 0.4509(4) 0.10138(11) 0.58380(17) 0.0375(4) Uani 1 1 d .
O2' O 0.5861(4) 0.30724(15) 0.79131(19) 0.0482(5) Uani 1 1 d .
H2'A H 0.7414 0.3004 0.8234 0.062(11) Uiso 1 1 calc R
O3' O 0.3972(4) 0.38954(13) 0.5498(2) 0.0455(5) Uani 1 1 d .
H3'A H 0.2613 0.4232 0.5477 0.056(10) Uiso 1 1 calc R
O4' O 0.0045(4) 0.26559(13) 0.40458(19) 0.0451(5) Uani 1 1 d .
H4'A H 0.0252 0.3171 0.3706 0.070(12) Uiso 1 1 calc R
O5' O 0.0994(4) -0.02300(13) 0.4361(2) 0.0525(6) Uani 1 1 d .
H5'A H 0.2397 -0.0520 0.4567 0.068(12) Uiso 1 1 calc R
C1' C 0.4919(5) 0.15236(17) 0.7026(2) 0.0363(5) Uani 1 1 d .
H1'A H 0.3288 0.1484 0.7540 0.044 Uiso 1 1 calc R
C2' C 0.5566(5) 0.25489(16) 0.6724(2) 0.0351(5) Uani 1 1 d .
H2'B H 0.7261 0.2584 0.6257 0.042 Uiso 1 1 calc R
C3' C 0.3244(5) 0.29673(16) 0.5891(2) 0.0343(5) Uani 1 1 d .
H3'B H 0.1625 0.3006 0.6414 0.041 Uiso 1 1 calc R
C4' C 0.2555(5) 0.23644(17) 0.4688(2) 0.0341(5) Uani 1 1 d .
H4'B H 0.4038 0.2401 0.4082 0.041 Uiso 1 1 calc R
C5' C 0.2126(5) 0.13416(16) 0.5101(2) 0.0347(5) Uani 1 1 d .
H5'B H 0.0542 0.1306 0.5647 0.042 Uiso 1 1 calc R
C6' C 0.1683(6) 0.06948(19) 0.3942(3) 0.0437(6) Uani 1 1 d .
H6'A H 0.0221 0.0938 0.3365 0.052 Uiso 1 1 calc R
H6'B H 0.3333 0.0670 0.3457 0.052 Uiso 1 1 calc R

loop_
_atom_site_aniso_label
_atom_site_aniso_U_11
_atom_site_aniso_U_22
_atom_site_aniso_U_33
_atom_site_aniso_U_23
_atom_site_aniso_U_13
_atom_site_aniso_U_12
O1 0.0401(9) 0.0386(9) 0.0440(9) 0.0065(7) -0.0018(7) 0.0045(7)
O2 0.0551(12) 0.0709(16) 0.0621(12) 0.0335(12) -0.0038(10) 0.0064(10)
O3 0.0670(13) 0.0388(10) 0.0436(9) 0.0017(8) 0.0112(8) -0.0006(8)
C1 0.0474(14) 0.0450(14) 0.0388(12) 0.0088(11) 0.0038(10) 0.0070(11)
C2 0.091(2) 0.0548(18) 0.0391(13) -0.0021(13) -0.0100(14) 0.0063(17)
C3 0.082(2) 0.067(2) 0.0450(15) 0.0083(15) -0.0204(15) -0.0052(17)
C4 0.0436(14) 0.0546(16) 0.0485(14) 0.0190(13) -0.0035(11) 0.0032(12)
C5 0.0441(14) 0.0482(15) 0.0544(14) 0.0161(13) -0.0047(12) -0.0080(12)
C6 0.0462(13) 0.0425(14) 0.0422(12) 0.0071(11) -0.0080(10) -0.0060(11)
O1' 0.0427(9) 0.0278(9) 0.0416(8) -0.0023(7) -0.0028(7) 0.0046(7)
O2' 0.0488(11) 0.0453(10) 0.0493(10) -0.0151(8) -0.0084(8) 0.0048(8)
O3' 0.0436(10) 0.0253(9) 0.0669(12) 0.0029(8) -0.0042(8) -0.0026(7)
O4' 0.0457(10) 0.0342(9) 0.0538(10) 0.0084(8) -0.0144(8) -0.0027(7)
O5' 0.0421(10) 0.0257(9) 0.0885(16) -0.0030(9) -0.0087(10) -0.0027(7)
C1' 0.0373(11) 0.0321(12) 0.0390(11) 0.0007(9) -0.0009(9) 0.0031(9)
C2' 0.0350(11) 0.0320(12) 0.0382(11) -0.0050(9) 0.0006(9) -0.0001(9)
C3' 0.0326(11) 0.0257(11) 0.0446(12) 0.0004(9) 0.0023(9) -0.0003(9)
C4' 0.0376(12) 0.0260(11) 0.0380(11) 0.0008(9) -0.0036(9) -0.0022(9)
C5' 0.0350(11) 0.0277(11) 0.0410(11) 0.0024(9) -0.0006(9) -0.0003(9)
C6' 0.0507(14) 0.0305(12) 0.0492(13) -0.0051(11) -0.0060(11) -0.0042(11)

loop_
_atom_type_symbol
_atom_type_description
_atom_type_scat_dispersion_real
_atom_type_scat_dispersion_imag
_atom_type_scat_source
C C 0.0033 0.0016 'International Tables Vol C Tables 4.2.6.8 and 6.1.1.4'
H H 0.0000 0.0000 'International Tables Vol C Tables 4.2.6.8 and 6.1.1.4'
O O 0.0106 0.0060 'International Tables Vol C Tables 4.2.6.8 and 6.1.1.4'

loop_
_geom_angle_atom_site_label_1
_geom_angle_atom_site_label_2
_geom_angle_atom_site_label_3
_geom_angle
C1' O1 C1 115.1(2)
C4 O2 H2A 109.5
C6 O3 H3A 109.5
O1 C1 C2 107.6(3)
O1 C1 C6 110.7(2)
C2 C1 C6 111.9(2)
O1 C1 H1A 108.9
C2 C1 H1A 108.9
C6 C1 H1A 108.9
C3 C2 C1 122.4(3)
C3 C2 H2B 118.8
C1 C2 H2B 118.8
C2 C3 C4 123.7(3)
C2 C3 H3B 118.2
C4 C3 H3B 118.2
O2 C4 C3 112.5(3)
O2 C4 C5 111.5(2)
C3 C4 C5 112.0(3)
O2 C4 H4A 106.8
C3 C4 H4A 106.8
C5 C4 H4A 106.8
C4 C5 C6 110.7(2)
C4 C5 H5A 109.5
C6 C5 H5A 109.5
C4 C5 H5B 109.5
C6 C5 H5B 109.5
H5A C5 H5B 108.1
O3 C6 C5 106.9(2)
O3 C6 C1 110.9(2)
C5 C6 C1 109.4(2)
O3 C6 H6A 109.8
C5 C6 H6A 109.8
C1 C6 H6A 109.8
C1' O1' C5' 111.12(17)
C2' O2' H2'A 109.5
C3' O3' H3'A 109.5
C4' O4' H4'A 109.5
C6' O5' H5'A 109.5
O1 C1' O1' 108.56(19)
O1 C1' C2' 107.9(2)
O1' C1' C2' 109.69(19)
O1 C1' H1'A 110.2
O1' C1' H1'A 110.2
C2' C1' H1'A 110.2
O2' C2' C3' 108.49(19)
O2' C2' C1' 109.8(2)
C3' C2' C1' 109.46(19)
O2' C2' H2'B 109.7
C3' C2' H2'B 109.7
C1' C2' H2'B 109.7
O3' C3' C2' 109.37(19)
O3' C3' C4' 109.93(19)
C2' C3' C4' 111.37(19)
O3' C3' H3'B 108.7
C2' C3' H3'B 108.7
C4' C3' H3'B 108.7
O4' C4' C3' 111.1(2)
O4' C4' C5' 106.05(19)
C3' C4' C5' 109.87(19)
O4' C4' H4'B 109.9
C3' C4' H4'B 109.9
C5' C4' H4'B 109.9
O1' C5' C6' 107.2(2)
O1' C5' C4' 109.55(19)
C6' C5' C4' 112.3(2)
O1' C5' H5'B 109.2
C6' C5' H5'B 109.2
C4' C5' H5'B 109.2
O5' C6' C5' 110.7(2)
O5' C6' H6'A 109.5
C5' C6' H6'A 109.5
O5' C6' H6'B 109.5
C5' C6' H6'B 109.5
H6'A C6' H6'B 108.1

loop_
_geom_bond_atom_site_label_1
_geom_bond_atom_site_label_2
_geom_bond_distance
O1 C1' 1.396(3)
O1 C1 1.448(3)
O2 C4 1.438(3)
O2 H2A 0.8200
O3 C6 1.429(4)
O3 H3A 0.8200
C1 C2 1.505(4)
C1 C6 1.524(4)
C1 H1A 0.9800
C2 C3 1.329(5)
C2 H2B 0.9300
C3 C4 1.490(5)
C3 H3B 0.9300
C4 C5 1.515(4)
C4 H4A 0.9800
C5 C6 1.520(3)
C5 H5A 0.9700
C5 H5B 0.9700
C6 H6A 0.9800
O1' C1' 1.422(3)
O1' C5' 1.436(3)
O2' C2' 1.429(3)
O2' H2'A 0.8200
O3' C3' 1.432(3)
O3' H3'A 0.8200
O4' C4' 1.428(3)
O4' H4'A 0.8200
O5' C6' 1.431(3)
O5' H5'A 0.8200
C1' C2' 1.529(3)
C1' H1'A 0.9800
C2' C3' 1.511(3)
C2' H2'B 0.9800
C3' C4' 1.525(3)
C3' H3'B 0.9800
C4' C5' 1.534(3)
C4' H4'B 0.9800
C5' C6' 1.510(3)
C5' H5'B 0.9800
C6' H6'A 0.9700
C6' H6'B 0.9700

loop_
_geom_hbond_atom_site_label_D
_geom_hbond_atom_site_label_H
_geom_hbond_atom_site_label_A
_geom_hbond_distance_DH
_geom_hbond_distance_HA
_geom_hbond_distance_DA
_geom_hbond_angle_DHA
_geom_hbond_site_symmetry_A
O4' H4'A O3 0.82 1.98 2.803(3) 176.3 2_656
O5' H5'A O3' 0.82 1.97 2.760(3) 162.1 2_646

loop_
_geom_torsion_atom_site_label_1
_geom_torsion_atom_site_label_2
_geom_torsion_atom_site_label_3
_geom_torsion_atom_site_label_4
_geom_torsion
C1' O1 C1 C2 -146.3(2)
C1' O1 C1 C6 91.2(3)
O1 C1 C2 C3 -140.6(4)
C6 C1 C2 C3 -18.9(5)
C1 C2 C3 C4 2.4(6)
C2 C3 C4 O2 -142.4(4)
C2 C3 C4 C5 -15.9(5)
O2 C4 C5 C6 172.8(3)
C3 C4 C5 C6 45.7(4)
C4 C5 C6 O3 57.4(3)
C4 C5 C6 C1 -62.8(3)
O1 C1 C6 O3 50.2(3)
C2 C1 C6 O3 -69.8(3)
O1 C1 C6 C5 167.9(2)
C2 C1 C6 C5 47.9(3)
C1 O1 C1' O1' -86.8(2)
C1 O1 C1' C2' 154.4(2)
C5' O1' C1' O1 177.02(18)
C5' O1' C1' C2' -65.3(2)
O1 C1' C2' O2' -64.5(2)
O1' C1' C2' O2' 177.46(18)
O1 C1' C2' C3' 176.52(18)
O1' C1' C2' C3' 58.4(2)
O2' C2' C3' O3' 66.0(2)
C1' C2' C3' O3' -174.10(19)
O2' C2' C3' C4' -172.26(19)
C1' C2' C3' C4' -52.4(3)
O3' C3' C4' O4' -70.0(2)
C2' C3' C4' O4' 168.58(19)
O3' C3' C4' C5' 172.94(19)
C2' C3' C4' C5' 51.6(3)
C1' O1' C5' C6' -173.89(19)
C1' O1' C5' C4' 64.0(2)
O4' C4' C5' O1' -176.06(19)
C3' C4' C5' O1' -55.9(2)
O4' C4' C5' C6' 64.9(3)
C3' C4' C5' C6' -175.0(2)
O1' C5' C6' O5' 66.0(3)
C4' C5' C6' O5' -173.6(2)

loop_
_cod_related_entry_id
_cod_related_entry_code
_cod_related_entry_database
1 24707775 ChemSpider
